data_1553470
loop_
_publ_author_name
'Roffe, Gavin W.'
'Tizzard, Graham J.'
'Coles, Simon J.'
'Cox, Hazel'
'Spencer, John'

_publ_section_title
;
 Synthesis of unsymmetrical NCN&#x2032; and PCN pincer palladacycles and
 their catalytic evaluation compared with a related SCN pincer
 palladacycle
;
_journal_issue 8
_journal_name_full 'Organic Chemistry Frontiers'
_journal_page_first 957
_journal_paper_doi 10.1039/C6QO00198J
_journal_volume 3
_journal_year 2016
_chemical_formula_moiety 'C16 H17 Cl N2 O Pd'
_chemical_formula_sum 'C16 H17 Cl N2 O Pd'
_chemical_formula_weight 395.18
_space_group_crystal_system monoclinic
_space_group_IT_number 14
_space_group_name_Hall '-P 2yn'
_space_group_name_H-M_alt 'P 1 21/n 1'
_atom_sites_solution_hydrogens geom
_atom_sites_solution_primary iterative
_audit_creation_date 2014-02-04
_audit_creation_method
;
Olex2 1.2
(compiled 2013.12.10 svn.r2850 for OlexSys, GUI svn.r4736)
;
_audit_update_record
;
2014-12-10 deposited with the CCDC.
2016-06-08 downloaded from the CCDC.
;
_cell_angle_alpha 90
_cell_angle_beta 97.943(2)
_cell_angle_gamma 90
_cell_formula_units_Z 4
_cell_length_a 6.9704(5)
_cell_length_b 17.1706(11)
_cell_length_c 12.2014(9)
_cell_measurement_reflns_used 9876
_cell_measurement_temperature 100(2)
_cell_measurement_theta_max 27.5
_cell_measurement_theta_min 2.4
_cell_volume 1446.33(18)
_computing_cell_refinement 'CrystalClear-SM Expert 3.1 b27 (Rigaku, 2013)'
_computing_data_collection 'CrystalClear-SM Expert 3.1 b27 (Rigaku, 2013)'
_computing_data_reduction 'CrystalClear-SM Expert 3.1 b27 (Rigaku, 2013)'
_computing_molecular_graphics 'Olex2 (Dolomanov et al., 2009)'
_computing_publication_material 'Olex2 (Dolomanov et al., 2009)'
_computing_structure_refinement 'ShelXL (Sheldrick, 2008)'
_computing_structure_solution
;
Superflip (Palatinus & Chapuis, 2007;Palatinus & van der Lee, 2008;
Palatinus et al., 2012)
;
_diffrn_ambient_temperature 100(2)
_diffrn_detector 'CCD area detector'
_diffrn_detector_area_resol_mean 28.5714
_diffrn_detector_type 'Rigaku HG Saturn724+ (2x2 bin mode)'
_diffrn_measured_fraction_theta_full 0.998
_diffrn_measured_fraction_theta_max 0.999
_diffrn_measurement_device 'four-circle \k diffractometer'
_diffrn_measurement_device_type 'Rigaku AFC12 (Right)'
_diffrn_measurement_method 'profile data from \w-scans'
_diffrn_measurement_specimen_support 'MiTeGen MicroMesh'
_diffrn_orient_matrix_type d*Trek
_diffrn_orient_matrix_UB_11 -0.067800
_diffrn_orient_matrix_UB_12 -0.125950
_diffrn_orient_matrix_UB_13 0.022856
_diffrn_orient_matrix_UB_21 0.032863
_diffrn_orient_matrix_UB_22 -0.009124
_diffrn_orient_matrix_UB_23 0.047207
_diffrn_orient_matrix_UB_31 -0.061090
_diffrn_orient_matrix_UB_32 0.028450
_diffrn_orient_matrix_UB_33 0.048026
_diffrn_radiation_collimation 0.3
_diffrn_radiation_monochromator 'Confocal mirrors, VHF Varimax'
_diffrn_radiation_probe x-ray
_diffrn_radiation_type MoK\a
_diffrn_radiation_wavelength 0.71075
_diffrn_reflns_av_R_equivalents 0.0246
_diffrn_reflns_av_unetI/netI 0.0210
_diffrn_reflns_Laue_measured_fraction_full 0.998
_diffrn_reflns_Laue_measured_fraction_max 0.999
_diffrn_reflns_limit_h_max 8
_diffrn_reflns_limit_h_min -9
_diffrn_reflns_limit_k_max 22
_diffrn_reflns_limit_k_min -21
_diffrn_reflns_limit_l_max 15
_diffrn_reflns_limit_l_min -15
_diffrn_reflns_number 9733
_diffrn_reflns_point_group_measured_fraction_full 0.998
_diffrn_reflns_point_group_measured_fraction_max 0.999
_diffrn_reflns_theta_full 27.500
_diffrn_reflns_theta_max 27.484
_diffrn_reflns_theta_min 2.372
_diffrn_source 'Rotating Anode'
_diffrn_source_current 55.0
_diffrn_source_power 2.475
_diffrn_source_target Mo
_diffrn_source_type 'Rotating Anode'
_diffrn_source_voltage 45.0
_exptl_absorpt_coefficient_mu 1.467
_exptl_absorpt_correction_T_max 1.000
_exptl_absorpt_correction_T_min 0.796
_exptl_absorpt_correction_type multi-scan
_exptl_absorpt_process_details
;
CrystalClear-SM Expert 3.1 b27 (Rigaku, 2013)
;
_exptl_crystal_colour Colourless
_exptl_crystal_density_diffrn 1.815
_exptl_crystal_description Block
_exptl_crystal_F_000 792
_exptl_crystal_size_max 0.09
_exptl_crystal_size_mid 0.06
_exptl_crystal_size_min 0.04
_refine_diff_density_max 0.480
_refine_diff_density_min -0.628
_refine_diff_density_rms 0.081
_refine_ls_extinction_method none
_refine_ls_goodness_of_fit_ref 1.187
_refine_ls_hydrogen_treatment constr
_refine_ls_matrix_type full
_refine_ls_number_parameters 190
_refine_ls_number_reflns 3305
_refine_ls_number_restraints 0
_refine_ls_restrained_S_all 1.187
_refine_ls_R_factor_all 0.0249
_refine_ls_R_factor_gt 0.0229
_refine_ls_shift/su_max 0.001
_refine_ls_shift/su_mean 0.000
_refine_ls_structure_factor_coef Fsqd
_refine_ls_weighting_details 'w=1/[\s^2^(Fo^2^)+(0.0143P)^2^+2.4212P] where P=(Fo^2^+2Fc^2^)/3'
_refine_ls_weighting_scheme calc
_refine_ls_wR_factor_gt 0.0556
_refine_ls_wR_factor_ref 0.0562
_reflns_Friedel_coverage 0.000
_reflns_number_gt 3077
_reflns_number_total 3305
_reflns_threshold_expression 'I > 2\s(I)'
_cod_data_source_file c6qo00198j2.cif
_cod_data_source_block 4c
_cod_depositor_comments
;
The following automatic conversions were performed:

data item '_exptl_absorpt_correction_type' value 'Multi-scan' was
changed to 'multi-scan' in accordance with the
/home/saulius/struct/COD-crude-data/automatic-downloads/DataCite-retrospective/RSC/depositions/lib/dictionaries/cif_core.dic
dictionary named 'cif_core.dic' version 2.4.2 last updated on
2011-04-26.

Automatic conversion script
Id: cif_fix_values 6909 2019-04-08 15:41:33Z antanas 
;
_cod_original_formula_sum 'C16 H17 Cl1 N2 O1 Pd1 '
_cod_database_code 1553470
_shelxl_version_number 2014-1
_shelx_space_group_comment
;
The symmetry employed for this shelxl refinement is uniquely defined
by the following loop, which should always be used as a source of
symmetry information in preference to the above space-group names.
They are only intended as comments.
;
_olex2_refinement_description
;
1. Fixed Uiso
 At 1.2 times of:
  All C(H) groups, All C(H,H) groups
2.a Secondary CH2 refined with riding coordinates:
 C12(H12A,H12B), C13(H13A,H13B), C14(H14A,H14B), C15(H15A,H15B), C16(H16A,H16B)
2.b Aromatic/amide H refined with riding coordinates:
 C1(H1), C2(H2), C3(H3), C4(H4), C7(H7), C8(H8), C9(H9)
;

loop_
_space_group_symop_operation_xyz
'x, y, z'
'-x+1/2, y+1/2, -z+1/2'
'-x, -y, -z'
'x-1/2, -y-1/2, z-1/2'

loop_
_atom_site_label
_atom_site_type_symbol
_atom_site_fract_x
_atom_site_fract_y
_atom_site_fract_z
_atom_site_U_iso_or_equiv
_atom_site_adp_type
_atom_site_occupancy
_atom_site_site_symmetry_order
_atom_site_calc_flag
_atom_site_refinement_flags_posn
Pd1 Pd 0.33877(2) 0.14929(2) 0.44713(2) 0.01029(6) Uani 1 1 d .
Cl1 Cl 0.40187(9) 0.19532(3) 0.26696(5) 0.01750(12) Uani 1 1 d .
O1 O 0.3050(3) 0.42408(10) 0.50278(14) 0.0187(4) Uani 1 1 d .
N1 N 0.2869(3) 0.03457(11) 0.40615(16) 0.0121(4) Uani 1 1 d .
N2 N 0.3487(3) 0.25669(11) 0.53407(16) 0.0116(4) Uani 1 1 d .
C1 C 0.2830(3) 0.00368(14) 0.30491(19) 0.0147(4) Uani 1 1 d .
H1 H 0.3131 0.0359 0.2464 0.018 Uiso 1 1 calc R
C2 C 0.2366(3) -0.07377(14) 0.2830(2) 0.0167(5) Uani 1 1 d .
H2 H 0.2334 -0.0941 0.2103 0.020 Uiso 1 1 calc R
C3 C 0.1952(3) -0.12086(14) 0.3685(2) 0.0169(5) Uani 1 1 d .
H3 H 0.1619 -0.1740 0.3552 0.020 Uiso 1 1 calc R
C4 C 0.2026(3) -0.08973(14) 0.4742(2) 0.0153(5) Uani 1 1 d .
H4 H 0.1773 -0.1217 0.5341 0.018 Uiso 1 1 calc R
C5 C 0.2473(3) -0.01156(13) 0.49145(19) 0.0123(4) Uani 1 1 d .
C6 C 0.2555(3) 0.03035(13) 0.59624(19) 0.0121(4) Uani 1 1 d .
C7 C 0.2304(3) 0.00011(14) 0.6991(2) 0.0146(4) Uani 1 1 d .
H7 H 0.2045 -0.0538 0.7070 0.017 Uiso 1 1 calc R
C8 C 0.2437(3) 0.04945(14) 0.79027(19) 0.0155(5) Uani 1 1 d .
H8 H 0.2257 0.0289 0.8604 0.019 Uiso 1 1 calc R
C9 C 0.2828(3) 0.12858(14) 0.78023(19) 0.0134(4) Uani 1 1 d .
H9 H 0.2898 0.1616 0.8432 0.016 Uiso 1 1 calc R
C10 C 0.3115(3) 0.15932(13) 0.67829(19) 0.0119(4) Uani 1 1 d .
C11 C 0.2957(3) 0.10956(13) 0.58818(19) 0.0120(4) Uani 1 1 d .
C12 C 0.3707(3) 0.24125(13) 0.65788(18) 0.0139(4) Uani 1 1 d .
H12A H 0.5071 0.2495 0.6908 0.017 Uiso 1 1 calc R
H12B H 0.2886 0.2780 0.6933 0.017 Uiso 1 1 calc R
C13 C 0.5060(3) 0.30924(14) 0.5067(2) 0.0146(5) Uani 1 1 d .
H13A H 0.5029 0.3110 0.4254 0.018 Uiso 1 1 calc R
H13B H 0.6330 0.2877 0.5392 0.018 Uiso 1 1 calc R
C14 C 0.4863(4) 0.39122(14) 0.5498(2) 0.0173(5) Uani 1 1 d .
H14A H 0.4945 0.3901 0.6314 0.021 Uiso 1 1 calc R
H14B H 0.5937 0.4239 0.5303 0.021 Uiso 1 1 calc R
C15 C 0.1492(4) 0.37916(14) 0.5345(2) 0.0171(5) Uani 1 1 d .
H15A H 0.0243 0.4025 0.5021 0.021 Uiso 1 1 calc R
H15B H 0.1556 0.3802 0.6161 0.021 Uiso 1 1 calc R
C16 C 0.1590(3) 0.29510(13) 0.49547(19) 0.0137(4) Uani 1 1 d .
H16A H 0.0543 0.2649 0.5227 0.016 Uiso 1 1 calc R
H16B H 0.1358 0.2941 0.4136 0.016 Uiso 1 1 calc R

loop_
_atom_site_aniso_label
_atom_site_aniso_U_11
_atom_site_aniso_U_22
_atom_site_aniso_U_33
_atom_site_aniso_U_23
_atom_site_aniso_U_13
_atom_site_aniso_U_12
Pd1 0.01288(9) 0.01002(9) 0.00823(9) 0.00004(6) 0.00239(6) -0.00007(6)
Cl1 0.0264(3) 0.0159(3) 0.0112(3) 0.0018(2) 0.0061(2) 0.0005(2)
O1 0.0283(9) 0.0115(8) 0.0165(9) 0.0009(7) 0.0037(7) 0.0001(7)
N1 0.0115(9) 0.0123(9) 0.0126(9) -0.0019(7) 0.0017(7) 0.0005(7)
N2 0.0138(9) 0.0103(9) 0.0111(9) 0.0008(7) 0.0026(7) -0.0008(7)
C1 0.0146(10) 0.0169(11) 0.0124(11) -0.0023(9) 0.0015(8) 0.0013(9)
C2 0.0144(11) 0.0181(12) 0.0167(11) -0.0064(9) -0.0011(9) 0.0030(9)
C3 0.0133(11) 0.0133(11) 0.0236(13) -0.0049(10) 0.0009(9) 0.0007(9)
C4 0.0143(10) 0.0125(11) 0.0192(12) -0.0003(9) 0.0023(9) 0.0001(8)
C5 0.0103(9) 0.0131(11) 0.0136(11) 0.0001(9) 0.0023(8) 0.0028(8)
C6 0.0104(10) 0.0134(11) 0.0127(11) 0.0007(9) 0.0019(8) 0.0010(8)
C7 0.0152(10) 0.0125(11) 0.0164(11) 0.0021(9) 0.0036(9) -0.0008(8)
C8 0.0164(11) 0.0185(12) 0.0124(11) 0.0038(9) 0.0044(8) -0.0004(9)
C9 0.0133(10) 0.0159(11) 0.0112(10) -0.0001(9) 0.0025(8) 0.0013(8)
C10 0.0104(10) 0.0138(10) 0.0113(10) 0.0010(9) 0.0013(8) 0.0001(8)
C11 0.0101(10) 0.0138(11) 0.0124(10) 0.0009(9) 0.0023(8) 0.0000(8)
C12 0.0182(11) 0.0136(11) 0.0097(10) -0.0002(8) 0.0012(8) -0.0015(9)
C13 0.0169(11) 0.0143(11) 0.0134(11) -0.0003(9) 0.0046(9) -0.0037(9)
C14 0.0228(12) 0.0146(11) 0.0149(11) -0.0019(9) 0.0043(9) -0.0057(9)
C15 0.0212(12) 0.0150(11) 0.0151(11) -0.0020(9) 0.0024(9) 0.0025(9)
C16 0.0145(11) 0.0135(11) 0.0128(11) -0.0022(9) 0.0009(8) 0.0016(8)

loop_
_atom_type_symbol
_atom_type_description
_atom_type_scat_dispersion_real
_atom_type_scat_dispersion_imag
_atom_type_scat_source
C C 0.0033 0.0016 'International Tables Vol C Tables 4.2.6.8 and 6.1.1.4'
H H 0.0000 0.0000 'International Tables Vol C Tables 4.2.6.8 and 6.1.1.4'
Cl Cl 0.1484 0.1585 'International Tables Vol C Tables 4.2.6.8 and 6.1.1.4'
N N 0.0061 0.0033 'International Tables Vol C Tables 4.2.6.8 and 6.1.1.4'
O O 0.0106 0.0060 'International Tables Vol C Tables 4.2.6.8 and 6.1.1.4'
Pd Pd -0.9988 1.0072 'International Tables Vol C Tables 4.2.6.8 and 6.1.1.4'

loop_
_geom_angle_atom_site_label_1
_geom_angle_atom_site_label_2
_geom_angle_atom_site_label_3
_geom_angle
N1 Pd1 Cl1 98.02(6)
N1 Pd1 N2 161.39(8)
N2 Pd1 Cl1 99.89(5)
C11 Pd1 Cl1 177.69(7)
C11 Pd1 N1 80.36(9)
C11 Pd1 N2 81.88(9)
C15 O1 C14 109.96(18)
C1 N1 Pd1 125.76(17)
C1 N1 C5 119.5(2)
C5 N1 Pd1 114.73(15)
C12 N2 Pd1 109.68(13)
C13 N2 Pd1 112.81(14)
C13 N2 C12 110.56(17)
C13 N2 C16 107.94(18)
C16 N2 Pd1 105.03(13)
C16 N2 C12 110.68(18)
N1 C1 H1 118.9
N1 C1 C2 122.1(2)
C2 C1 H1 118.9
C1 C2 H2 120.6
C3 C2 C1 118.9(2)
C3 C2 H2 120.6
C2 C3 H3 120.3
C2 C3 C4 119.4(2)
C4 C3 H3 120.3
C3 C4 H4 120.3
C5 C4 C3 119.4(2)
C5 C4 H4 120.3
N1 C5 C4 120.7(2)
N1 C5 C6 113.2(2)
C4 C5 C6 126.1(2)
C7 C6 C5 127.7(2)
C7 C6 C11 118.6(2)
C11 C6 C5 113.7(2)
C6 C7 H7 120.3
C6 C7 C8 119.4(2)
C8 C7 H7 120.3
C7 C8 H8 119.5
C7 C8 C9 121.0(2)
C9 C8 H8 119.5
C8 C9 H9 119.9
C10 C9 C8 120.2(2)
C10 C9 H9 119.9
C9 C10 C12 125.6(2)
C11 C10 C9 118.1(2)
C11 C10 C12 116.2(2)
C6 C11 Pd1 117.98(17)
C10 C11 Pd1 119.27(17)
C10 C11 C6 122.7(2)
N2 C12 H12A 109.7
N2 C12 H12B 109.7
C10 C12 N2 109.69(18)
C10 C12 H12A 109.7
C10 C12 H12B 109.7
H12A C12 H12B 108.2
N2 C13 H13A 109.1
N2 C13 H13B 109.1
N2 C13 C14 112.32(19)
H13A C13 H13B 107.9
C14 C13 H13A 109.1
C14 C13 H13B 109.1
O1 C14 C13 110.19(19)
O1 C14 H14A 109.6
O1 C14 H14B 109.6
C13 C14 H14A 109.6
C13 C14 H14B 109.6
H14A C14 H14B 108.1
O1 C15 H15A 109.4
O1 C15 H15B 109.4
O1 C15 C16 110.96(19)
H15A C15 H15B 108.0
C16 C15 H15A 109.4
C16 C15 H15B 109.4
N2 C16 C15 113.28(18)
N2 C16 H16A 108.9
N2 C16 H16B 108.9
C15 C16 H16A 108.9
C15 C16 H16B 108.9
H16A C16 H16B 107.7

loop_
_geom_bond_atom_site_label_1
_geom_bond_atom_site_label_2
_geom_bond_distance
Pd1 Cl1 2.4327(6)
Pd1 N1 2.0521(19)
Pd1 N2 2.1239(19)
Pd1 C11 1.913(2)
O1 C14 1.430(3)
O1 C15 1.428(3)
N1 C1 1.341(3)
N1 C5 1.366(3)
N2 C12 1.520(3)
N2 C13 1.493(3)
N2 C16 1.495(3)
C1 H1 0.9500
C1 C2 1.386(3)
C2 H2 0.9500
C2 C3 1.382(4)
C3 H3 0.9500
C3 C4 1.391(3)
C4 H4 0.9500
C4 C5 1.387(3)
C5 C6 1.461(3)
C6 C7 1.391(3)
C6 C11 1.395(3)
C7 H7 0.9500
C7 C8 1.391(3)
C8 H8 0.9500
C8 C9 1.395(3)
C9 H9 0.9500
C9 C10 1.391(3)
C10 C11 1.385(3)
C10 C12 1.496(3)
C12 H12A 0.9900
C12 H12B 0.9900
C13 H13A 0.9900
C13 H13B 0.9900
C13 C14 1.515(3)
C14 H14A 0.9900
C14 H14B 0.9900
C15 H15A 0.9900
C15 H15B 0.9900
C15 C16 1.525(3)
C16 H16A 0.9900
C16 H16B 0.9900

loop_
_geom_torsion_atom_site_label_1
_geom_torsion_atom_site_label_2
_geom_torsion_atom_site_label_3
_geom_torsion_atom_site_label_4
_geom_torsion
Pd1 N1 C1 C2 -176.49(17)
Pd1 N1 C5 C4 177.64(17)
Pd1 N1 C5 C6 -1.6(2)
Pd1 N2 C12 C10 -19.2(2)
Pd1 N2 C13 C14 168.03(15)
Pd1 N2 C16 C15 -170.89(16)
O1 C15 C16 N2 55.1(3)
N1 C1 C2 C3 -0.7(3)
N1 C5 C6 C7 -177.2(2)
N1 C5 C6 C11 2.0(3)
N2 C13 C14 O1 -59.6(2)
C1 N1 C5 C4 -0.3(3)
C1 N1 C5 C6 -179.51(19)
C1 C2 C3 C4 -0.6(3)
C2 C3 C4 C5 1.4(3)
C3 C4 C5 N1 -1.0(3)
C3 C4 C5 C6 178.1(2)
C4 C5 C6 C7 3.6(4)
C4 C5 C6 C11 -177.2(2)
C5 N1 C1 C2 1.2(3)
C5 C6 C7 C8 180.0(2)
C5 C6 C11 Pd1 -1.4(3)
C5 C6 C11 C10 -179.3(2)
C6 C7 C8 C9 -0.4(3)
C7 C6 C11 Pd1 177.83(16)
C7 C6 C11 C10 -0.1(3)
C7 C8 C9 C10 -0.7(3)
C8 C9 C10 C11 1.4(3)
C8 C9 C10 C12 -174.6(2)
C9 C10 C11 Pd1 -178.91(16)
C9 C10 C11 C6 -1.0(3)
C9 C10 C12 N2 -169.0(2)
C11 C6 C7 C8 0.8(3)
C11 C10 C12 N2 15.0(3)
C12 N2 C13 C14 -68.7(2)
C12 N2 C16 C15 70.8(2)
C12 C10 C11 Pd1 -2.5(3)
C12 C10 C11 C6 175.3(2)
C13 N2 C12 C10 -144.18(19)
C13 N2 C16 C15 -50.3(2)
C14 O1 C15 C16 -59.5(2)
C15 O1 C14 C13 61.8(2)
C16 N2 C12 C10 96.3(2)
C16 N2 C13 C14 52.5(2)
